data_1572109
loop_
_publ_author_name
'Minko, Yury'
'Fetrow, Taylor V.'
'Sharma, Shikha'
'Cashman, Brenna K.'
'Tondreau, Aaron M.'

_publ_section_title
;
 Flexible interactions of the rare-earth elements Y, La, and Lu with
 phosphorus in metallacyclohexane rings.
;
_journal_issue 30
_journal_name_full 'Chemical science'
_journal_page_first 12138
_journal_page_last 12147
_journal_paper_doi 10.1039/d4sc02077d
_journal_volume 15
_journal_year 2024
_chemical_formula_moiety 'C22 H33 N2 P'
_chemical_formula_sum 'C22 H33 N2 P'
_chemical_formula_weight 356.47
_chemical_properties_physical Air-sensitive
_space_group_crystal_system triclinic
_space_group_IT_number 2
_space_group_name_Hall '-P 1'
_space_group_name_H-M_alt 'P -1'
_atom_sites_solution_hydrogens mixed
_audit_creation_date 2021-04-30
_audit_creation_method
;
Olex2 1.2
(compiled Apr  3 2018 11:26:26 for OlexSys, GUI svn.r5486)
;
_audit_update_record
;
2024-01-24 deposited with the CCDC.	2024-06-20 downloaded from the CCDC.
;
_cell_angle_alpha 97.9300(10)
_cell_angle_beta 103.0220(10)
_cell_angle_gamma 108.0500(10)
_cell_formula_units_Z 2
_cell_length_a 8.9968(3)
_cell_length_b 11.2118(4)
_cell_length_c 11.8000(5)
_cell_measurement_reflns_used 9833
_cell_measurement_temperature 109.0
_cell_measurement_theta_max 31.37
_cell_measurement_theta_min 2.56
_cell_volume 1074.49(7)
_computing_cell_refinement 'SAINT V8.38A (?, 2016)'
_computing_data_reduction 'SAINT V8.38A (?, 2016)'
_computing_molecular_graphics 'Olex2 (Dolomanov et al., 2009)'
_computing_publication_material 'Olex2 (Dolomanov et al., 2009)'
_computing_structure_refinement 'ShelXL (Sheldrick, 2015)'
_computing_structure_solution 'SHELXT 2014/5 (Sheldrick, 2014)'
_diffrn_ambient_temperature 109.0
_diffrn_measured_fraction_theta_full 0.991
_diffrn_measured_fraction_theta_max 0.989
_diffrn_measurement_device_type 'Bruker APEX-II CCD'
_diffrn_measurement_method '\f and \w scans'
_diffrn_radiation_type MoK\a
_diffrn_radiation_wavelength 0.71073
_diffrn_reflns_av_R_equivalents 0.0183
_diffrn_reflns_av_unetI/netI 0.0175
_diffrn_reflns_Laue_measured_fraction_full 0.991
_diffrn_reflns_Laue_measured_fraction_max 0.989
_diffrn_reflns_limit_h_max 13
_diffrn_reflns_limit_h_min -13
_diffrn_reflns_limit_k_max 16
_diffrn_reflns_limit_k_min -16
_diffrn_reflns_limit_l_max 17
_diffrn_reflns_limit_l_min -17
_diffrn_reflns_number 23544
_diffrn_reflns_point_group_measured_fraction_full 0.991
_diffrn_reflns_point_group_measured_fraction_max 0.989
_diffrn_reflns_theta_full 25.242
_diffrn_reflns_theta_max 31.370
_diffrn_reflns_theta_min 2.564
_diffrn_standards_number 0
_exptl_absorpt_coefficient_mu 0.135
_exptl_absorpt_correction_T_max 0.7462
_exptl_absorpt_correction_T_min 0.7216
_exptl_absorpt_correction_type multi-scan
_exptl_absorpt_process_details
;
SADABS-2016/2 (Bruker,2016) was used for absorption correction.
wR2(int) was 0.0560 before and 0.0335 after correction.
The Ratio of minimum to maximum transmission is 0.9670.
The \l/2 correction factor is Not present.
;
_exptl_crystal_colour colourless
_exptl_crystal_colour_primary colourless
_exptl_crystal_density_diffrn 1.102
_exptl_crystal_description block
_exptl_crystal_F_000 388
_exptl_crystal_size_max 0.35
_exptl_crystal_size_mid 0.35
_exptl_crystal_size_min 0.3
_refine_diff_density_max 0.486
_refine_diff_density_min -0.324
_refine_diff_density_rms 0.047
_refine_ls_extinction_method none
_refine_ls_goodness_of_fit_ref 1.061
_refine_ls_hydrogen_treatment mixed
_refine_ls_matrix_type full
_refine_ls_number_parameters 241
_refine_ls_number_reflns 6992
_refine_ls_number_restraints 0
_refine_ls_restrained_S_all 1.061
_refine_ls_R_factor_all 0.0402
_refine_ls_R_factor_gt 0.0374
_refine_ls_shift/su_max 0.000
_refine_ls_shift/su_mean 0.000
_refine_ls_structure_factor_coef Fsqd
_refine_ls_weighting_details 'w=1/[\s^2^(Fo^2^)+(0.0519P)^2^+0.3658P] where P=(Fo^2^+2Fc^2^)/3'
_refine_ls_weighting_scheme calc
_refine_ls_wR_factor_gt 0.1031
_refine_ls_wR_factor_ref 0.1052
_reflns_Friedel_coverage 0.000
_reflns_number_gt 6514
_reflns_number_total 6992
_reflns_threshold_expression 'I > 2\s(I)'
_cod_data_source_file d4sc02077d2.cif
_cod_data_source_block BiAMP
_cod_depositor_comments 'Adding full bibliography for 1572109--1572117.cif.'
_cod_database_code 1572109
_shelx_shelxl_version_number 2018/3
_shelx_space_group_comment
;
The symmetry employed for this shelxl refinement is uniquely defined
by the following loop, which should always be used as a source of
symmetry information in preference to the above space-group names.
They are only intended as comments.
;
_shelx_estimated_absorpt_t_max 0.961
_shelx_estimated_absorpt_t_min 0.954
_olex2_refinement_description
;
1. Fixed Uiso
 At 1.2 times of:
  All C(H) groups, All C(H,H) groups
 At 1.5 times of:
  All C(H,H,H) groups
2.a Secondary CH2 refined with riding coordinates:
 C5(H5A,H5B), C6(H6A,H6B)
2.b Aromatic/amide H refined with riding coordinates:
 C3(H3), C8(H8), C13(H13), C14(H14), C17(H17), C22(H22)
2.c Idealised Me refined as rotating group:
 C1(H1A,H1B,H1C), C10(H10A,H10B,H10C), C11(H11A,H11B,H11C), C16(H16A,H16B,
 H16C), C19(H19A,H19B,H19C), C20(H20A,H20B,H20C), C21(H21A,H21B,H21C)
;
_olex2_submission_special_instructions 'No special instructions were received'

loop_
_space_group_symop_operation_xyz
'x, y, z'
'-x, -y, -z'

loop_
_atom_site_label
_atom_site_type_symbol
_atom_site_fract_x
_atom_site_fract_y
_atom_site_fract_z
_atom_site_U_iso_or_equiv
_atom_site_adp_type
_atom_site_occupancy
_atom_site_site_symmetry_order
_atom_site_calc_flag
_atom_site_refinement_flags_posn
_atom_site_refinement_flags_adp
_atom_site_refinement_flags_occupancy
_atom_site_disorder_assembly
_atom_site_disorder_group
P1 P 0.72466(3) 0.40220(2) 0.35030(2) 0.01470(6) Uani 1 1 d . . . . .
N1 N 0.88096(9) 0.63526(7) 0.50394(7) 0.01703(14) Uani 1 1 d . . . . .
N2 N 0.80942(9) 0.37699(7) 0.57830(7) 0.01628(14) Uani 1 1 d . . . . .
C1 C 1.11161(14) 0.96658(11) 0.87942(9) 0.0293(2) Uani 1 1 d . . . . .
H1A H 1.046718 0.923898 0.928470 0.044 Uiso 1 1 calc GR . . . .
H1B H 1.141833 1.060014 0.904445 0.044 Uiso 1 1 calc GR . . . .
H1C H 1.210546 0.944868 0.889431 0.044 Uiso 1 1 calc GR . . . .
C2 C 1.01265(12) 0.92189(9) 0.74996(9) 0.02170(18) Uani 1 1 d . . . . .
C3 C 0.99447(11) 0.80231(9) 0.68524(8) 0.01855(16) Uani 1 1 d . . . . .
H3 H 1.047837 0.750619 0.721985 0.022 Uiso 1 1 calc R . . . .
C4 C 0.89808(10) 0.75746(8) 0.56628(8) 0.01655(15) Uani 1 1 d . . . . .
C5 C 0.73706(11) 0.56977(9) 0.40132(8) 0.01850(16) Uani 1 1 d . . . . .
H5A H 0.744715 0.615824 0.335854 0.022 Uiso 1 1 calc R . . . .
H5B H 0.637590 0.569483 0.424108 0.022 Uiso 1 1 calc R . . . .
C6 C 0.66511(10) 0.33722(9) 0.47627(8) 0.01758(16) Uani 1 1 d . . . . .
H6A H 0.582595 0.370199 0.497633 0.021 Uiso 1 1 calc R . . . .
H6B H 0.616843 0.242094 0.452778 0.021 Uiso 1 1 calc R . . . .
C7 C 0.79342(11) 0.34111(8) 0.68520(7) 0.01595(15) Uani 1 1 d . . . . .
C8 C 0.64203(11) 0.28389(9) 0.70385(8) 0.01919(16) Uani 1 1 d . . . . .
H8 H 0.545012 0.269106 0.642788 0.023 Uiso 1 1 calc R . . . .
C9 C 0.63178(12) 0.24813(10) 0.81147(8) 0.02281(18) Uani 1 1 d . . . . .
C10 C 0.46725(14) 0.18278(14) 0.82819(10) 0.0351(3) Uani 1 1 d . . . . .
H10A H 0.481531 0.159076 0.905763 0.053 Uiso 1 1 calc GR . . . .
H10B H 0.406925 0.105113 0.764498 0.053 Uiso 1 1 calc GR . . . .
H10C H 0.406191 0.241616 0.825181 0.053 Uiso 1 1 calc GR . . . .
C11 C 0.75534(15) 1.03617(11) 0.51626(12) 0.0320(2) Uani 1 1 d . . . . .
H11A H 0.757085 1.106472 0.576563 0.048 Uiso 1 1 calc GR . . . .
H11B H 0.642093 0.982722 0.473031 0.048 Uiso 1 1 calc GR . . . .
H11C H 0.811939 1.072031 0.460026 0.048 Uiso 1 1 calc GR . . . .
C12 C 0.83977(12) 0.95506(9) 0.57651(10) 0.02320(18) Uani 1 1 d . . . . .
C13 C 0.82262(11) 0.83506(9) 0.51232(9) 0.01933(16) Uani 1 1 d . . . . .
H13 H 0.759000 0.805896 0.431150 0.023 Uiso 1 1 calc R . . . .
C14 C 0.93537(11) 0.36423(9) 0.77708(8) 0.01901(16) Uani 1 1 d . . . . .
H14 H 1.038944 0.404453 0.765689 0.023 Uiso 1 1 calc R . . . .
C15 C 0.92679(12) 0.32925(9) 0.88429(8) 0.02185(18) Uani 1 1 d . . . . .
C16 C 1.08043(14) 0.35314(12) 0.98178(10) 0.0313(2) Uani 1 1 d . . . . .
H16A H 1.124123 0.284856 0.964822 0.047 Uiso 1 1 calc GR . . . .
H16B H 1.055616 0.353512 1.058519 0.047 Uiso 1 1 calc GR . . . .
H16C H 1.161381 0.436579 0.985355 0.047 Uiso 1 1 calc GR . . . .
C17 C 0.77416(13) 0.27082(10) 0.90071(8) 0.02450(19) Uani 1 1 d . . . . .
H17 H 0.767581 0.246270 0.973844 0.029 Uiso 1 1 calc R . . . .
C18 C 0.52669(11) 0.33366(10) 0.22952(8) 0.02082(17) Uani 1 1 d . . . . .
C19 C 0.37843(12) 0.34107(14) 0.26808(10) 0.0343(3) Uani 1 1 d . . . . .
H19A H 0.280570 0.302095 0.199769 0.051 Uiso 1 1 calc GR . . . .
H19B H 0.393556 0.431379 0.297463 0.051 Uiso 1 1 calc GR . . . .
H19C H 0.365879 0.294506 0.331779 0.051 Uiso 1 1 calc GR . . . .
C20 C 0.54653(14) 0.40518(12) 0.12888(9) 0.0291(2) Uani 1 1 d . . . . .
H20A H 0.452152 0.361969 0.058590 0.044 Uiso 1 1 calc GR . . . .
H20B H 0.646131 0.405100 0.108304 0.044 Uiso 1 1 calc GR . . . .
H20C H 0.553973 0.494131 0.155463 0.044 Uiso 1 1 calc GR . . . .
C21 C 0.50197(16) 0.19160(11) 0.18312(10) 0.0356(3) Uani 1 1 d . . . . .
H21A H 0.486418 0.144510 0.246120 0.053 Uiso 1 1 calc GR . . . .
H21B H 0.598196 0.186301 0.160079 0.053 Uiso 1 1 calc GR . . . .
H21C H 0.405560 0.153571 0.113622 0.053 Uiso 1 1 calc GR . . . .
C22 C 0.93401(13) 0.99738(9) 0.69505(10) 0.02531(19) Uani 1 1 d . . . . .
H22 H 0.945084 1.078691 0.739287 0.030 Uiso 1 1 calc R . . . .
H1 H 0.8914(17) 0.5861(14) 0.5510(13) 0.025(3) Uiso 1 1 d . . . . .
H2 H 0.8922(18) 0.3681(14) 0.5616(13) 0.026(3) Uiso 1 1 d . . . . .

loop_
_atom_site_aniso_label
_atom_site_aniso_U_11
_atom_site_aniso_U_22
_atom_site_aniso_U_33
_atom_site_aniso_U_23
_atom_site_aniso_U_13
_atom_site_aniso_U_12
P1 0.01389(10) 0.01716(11) 0.01328(10) 0.00305(7) 0.00308(7) 0.00650(8)
N1 0.0171(3) 0.0163(3) 0.0174(3) 0.0024(3) 0.0023(3) 0.0079(3)
N2 0.0145(3) 0.0211(3) 0.0141(3) 0.0056(3) 0.0029(2) 0.0076(3)
C1 0.0340(5) 0.0263(5) 0.0219(4) -0.0014(4) 0.0085(4) 0.0055(4)
C2 0.0219(4) 0.0193(4) 0.0223(4) 0.0017(3) 0.0097(3) 0.0039(3)
C3 0.0177(4) 0.0186(4) 0.0199(4) 0.0037(3) 0.0070(3) 0.0064(3)
C4 0.0153(3) 0.0156(3) 0.0205(4) 0.0036(3) 0.0075(3) 0.0061(3)
C5 0.0164(4) 0.0187(4) 0.0198(4) 0.0034(3) 0.0017(3) 0.0081(3)
C6 0.0155(3) 0.0216(4) 0.0145(3) 0.0053(3) 0.0020(3) 0.0061(3)
C7 0.0176(4) 0.0163(3) 0.0143(3) 0.0038(3) 0.0033(3) 0.0072(3)
C8 0.0175(4) 0.0239(4) 0.0157(4) 0.0052(3) 0.0036(3) 0.0071(3)
C9 0.0230(4) 0.0274(5) 0.0174(4) 0.0067(3) 0.0066(3) 0.0068(3)
C10 0.0270(5) 0.0509(7) 0.0236(5) 0.0129(5) 0.0104(4) 0.0046(5)
C11 0.0360(6) 0.0212(4) 0.0444(6) 0.0104(4) 0.0114(5) 0.0164(4)
C12 0.0248(4) 0.0170(4) 0.0320(5) 0.0072(3) 0.0118(4) 0.0095(3)
C13 0.0185(4) 0.0173(4) 0.0239(4) 0.0055(3) 0.0072(3) 0.0075(3)
C14 0.0176(4) 0.0207(4) 0.0173(4) 0.0057(3) 0.0017(3) 0.0065(3)
C15 0.0234(4) 0.0235(4) 0.0170(4) 0.0062(3) 0.0007(3) 0.0089(3)
C16 0.0282(5) 0.0384(6) 0.0226(5) 0.0119(4) -0.0029(4) 0.0104(4)
C17 0.0285(5) 0.0286(5) 0.0160(4) 0.0087(3) 0.0049(3) 0.0089(4)
C18 0.0169(4) 0.0272(4) 0.0142(4) 0.0048(3) 0.0016(3) 0.0040(3)
C19 0.0149(4) 0.0606(8) 0.0227(5) 0.0091(5) 0.0024(3) 0.0092(4)
C20 0.0262(5) 0.0398(6) 0.0164(4) 0.0106(4) 0.0013(3) 0.0064(4)
C21 0.0399(6) 0.0268(5) 0.0242(5) -0.0012(4) -0.0033(4) 0.0018(4)
C22 0.0295(5) 0.0167(4) 0.0304(5) 0.0019(3) 0.0128(4) 0.0076(3)

loop_
_atom_type_symbol
_atom_type_description
_atom_type_scat_dispersion_real
_atom_type_scat_dispersion_imag
_atom_type_scat_source
C C 0.0033 0.0016 'International Tables Vol C Tables 4.2.6.8 and 6.1.1.4'
H H 0.0000 0.0000 'International Tables Vol C Tables 4.2.6.8 and 6.1.1.4'
N N 0.0061 0.0033 'International Tables Vol C Tables 4.2.6.8 and 6.1.1.4'
P P 0.1023 0.0942 'International Tables Vol C Tables 4.2.6.8 and 6.1.1.4'

loop_
_geom_angle_atom_site_label_1
_geom_angle_atom_site_label_2
_geom_angle_atom_site_label_3
_geom_angle
_geom_angle_site_symmetry_1
_geom_angle_site_symmetry_3
_geom_angle_publ_flag
C5 P1 C6 98.13(4) . . ?
C5 P1 C18 102.10(4) . . ?
C6 P1 C18 101.56(4) . . ?
C4 N1 C5 117.51(7) . . ?
C4 N1 H1 111.2(10) . . ?
C5 N1 H1 110.7(10) . . ?
C6 N2 H2 114.4(10) . . ?
C7 N2 C6 119.15(7) . . ?
C7 N2 H2 111.8(10) . . ?
H1A C1 H1B 109.5 . . ?
H1A C1 H1C 109.5 . . ?
H1B C1 H1C 109.5 . . ?
C2 C1 H1A 109.5 . . ?
C2 C1 H1B 109.5 . . ?
C2 C1 H1C 109.5 . . ?
C3 C2 C1 119.85(9) . . ?
C3 C2 C22 119.33(9) . . ?
C22 C2 C1 120.79(9) . . ?
C2 C3 H3 119.7 . . ?
C2 C3 C4 120.52(9) . . ?
C4 C3 H3 119.7 . . ?
C3 C4 N1 118.94(8) . . ?
C13 C4 N1 121.71(8) . . ?
C13 C4 C3 119.35(8) . . ?
P1 C5 H5A 109.8 . . ?
P1 C5 H5B 109.8 . . ?
N1 C5 P1 109.23(6) . . ?
N1 C5 H5A 109.8 . . ?
N1 C5 H5B 109.8 . . ?
H5A C5 H5B 108.3 . . ?
P1 C6 H6A 109.9 . . ?
P1 C6 H6B 109.9 . . ?
N2 C6 P1 108.91(6) . . ?
N2 C6 H6A 109.9 . . ?
N2 C6 H6B 109.9 . . ?
H6A C6 H6B 108.3 . . ?
N2 C7 C14 118.52(8) . . ?
C8 C7 N2 122.56(8) . . ?
C8 C7 C14 118.91(8) . . ?
C7 C8 H8 119.7 . . ?
C7 C8 C9 120.64(8) . . ?
C9 C8 H8 119.7 . . ?
C8 C9 C10 119.72(9) . . ?
C17 C9 C8 119.38(9) . . ?
C17 C9 C10 120.88(9) . . ?
C9 C10 H10A 109.5 . . ?
C9 C10 H10B 109.5 . . ?
C9 C10 H10C 109.5 . . ?
H10A C10 H10B 109.5 . . ?
H10A C10 H10C 109.5 . . ?
H10B C10 H10C 109.5 . . ?
H11A C11 H11B 109.5 . . ?
H11A C11 H11C 109.5 . . ?
H11B C11 H11C 109.5 . . ?
C12 C11 H11A 109.5 . . ?
C12 C11 H11B 109.5 . . ?
C12 C11 H11C 109.5 . . ?
C13 C12 C11 119.40(10) . . ?
C22 C12 C11 121.27(9) . . ?
C22 C12 C13 119.33(9) . . ?
C4 C13 H13 119.7 . . ?
C12 C13 C4 120.58(9) . . ?
C12 C13 H13 119.7 . . ?
C7 C14 H14 119.5 . . ?
C15 C14 C7 120.98(9) . . ?
C15 C14 H14 119.5 . . ?
C14 C15 C16 120.44(9) . . ?
C14 C15 C17 119.23(9) . . ?
C17 C15 C16 120.33(9) . . ?
C15 C16 H16A 109.5 . . ?
C15 C16 H16B 109.5 . . ?
C15 C16 H16C 109.5 . . ?
H16A C16 H16B 109.5 . . ?
H16A C16 H16C 109.5 . . ?
H16B C16 H16C 109.5 . . ?
C9 C17 C15 120.85(9) . . ?
C9 C17 H17 119.6 . . ?
C15 C17 H17 119.6 . . ?
C19 C18 P1 115.11(7) . . ?
C19 C18 C20 109.92(9) . . ?
C19 C18 C21 109.22(10) . . ?
C20 C18 P1 107.35(7) . . ?
C20 C18 C21 108.79(9) . . ?
C21 C18 P1 106.25(7) . . ?
C18 C19 H19A 109.5 . . ?
C18 C19 H19B 109.5 . . ?
C18 C19 H19C 109.5 . . ?
H19A C19 H19B 109.5 . . ?
H19A C19 H19C 109.5 . . ?
H19B C19 H19C 109.5 . . ?
C18 C20 H20A 109.5 . . ?
C18 C20 H20B 109.5 . . ?
C18 C20 H20C 109.5 . . ?
H20A C20 H20B 109.5 . . ?
H20A C20 H20C 109.5 . . ?
H20B C20 H20C 109.5 . . ?
C18 C21 H21A 109.5 . . ?
C18 C21 H21B 109.5 . . ?
C18 C21 H21C 109.5 . . ?
H21A C21 H21B 109.5 . . ?
H21A C21 H21C 109.5 . . ?
H21B C21 H21C 109.5 . . ?
C2 C22 H22 119.6 . . ?
C12 C22 C2 120.87(9) . . ?
C12 C22 H22 119.6 . . ?

loop_
_geom_bond_atom_site_label_1
_geom_bond_atom_site_label_2
_geom_bond_distance
_geom_bond_site_symmetry_2
_geom_bond_publ_flag
P1 C5 1.8526(9) . ?
P1 C6 1.8556(9) . ?
P1 C18 1.8708(9) . ?
N1 C4 1.4079(11) . ?
N1 C5 1.4631(11) . ?
N1 H1 0.845(15) . ?
N2 C6 1.4569(11) . ?
N2 C7 1.3999(11) . ?
N2 H2 0.843(15) . ?
C1 H1A 0.9800 . ?
C1 H1B 0.9800 . ?
C1 H1C 0.9800 . ?
C1 C2 1.5089(15) . ?
C2 C3 1.3902(13) . ?
C2 C22 1.3974(15) . ?
C3 H3 0.9500 . ?
C3 C4 1.4006(12) . ?
C4 C13 1.3956(12) . ?
C5 H5A 0.9900 . ?
C5 H5B 0.9900 . ?
C6 H6A 0.9900 . ?
C6 H6B 0.9900 . ?
C7 C8 1.3956(12) . ?
C7 C14 1.4025(12) . ?
C8 H8 0.9500 . ?
C8 C9 1.3972(13) . ?
C9 C10 1.5054(15) . ?
C9 C17 1.3895(14) . ?
C10 H10A 0.9800 . ?
C10 H10B 0.9800 . ?
C10 H10C 0.9800 . ?
C11 H11A 0.9800 . ?
C11 H11B 0.9800 . ?
C11 H11C 0.9800 . ?
C11 C12 1.5074(14) . ?
C12 C13 1.3947(13) . ?
C12 C22 1.3906(15) . ?
C13 H13 0.9500 . ?
C14 H14 0.9500 . ?
C14 C15 1.3864(13) . ?
C15 C16 1.5083(14) . ?
C15 C17 1.3963(14) . ?
C16 H16A 0.9800 . ?
C16 H16B 0.9800 . ?
C16 H16C 0.9800 . ?
C17 H17 0.9500 . ?
C18 C19 1.5247(14) . ?
C18 C20 1.5345(14) . ?
C18 C21 1.5399(16) . ?
C19 H19A 0.9800 . ?
C19 H19B 0.9800 . ?
C19 H19C 0.9800 . ?
C20 H20A 0.9800 . ?
C20 H20B 0.9800 . ?
C20 H20C 0.9800 . ?
C21 H21A 0.9800 . ?
C21 H21B 0.9800 . ?
C21 H21C 0.9800 . ?
C22 H22 0.9500 . ?

loop_
_geom_torsion_atom_site_label_1
_geom_torsion_atom_site_label_2
_geom_torsion_atom_site_label_3
_geom_torsion_atom_site_label_4
_geom_torsion
_geom_torsion_site_symmetry_1
_geom_torsion_site_symmetry_2
_geom_torsion_site_symmetry_3
_geom_torsion_site_symmetry_4
_geom_torsion_publ_flag
N1 C4 C13 C12 179.16(8) . . . . ?
N2 C7 C8 C9 179.19(9) . . . . ?
N2 C7 C14 C15 -179.21(8) . . . . ?
C1 C2 C3 C4 177.64(9) . . . . ?
C1 C2 C22 C12 -178.55(9) . . . . ?
C2 C3 C4 N1 -179.28(8) . . . . ?
C2 C3 C4 C13 1.20(13) . . . . ?
C3 C2 C22 C12 -0.76(15) . . . . ?
C3 C4 C13 C12 -1.34(13) . . . . ?
C4 N1 C5 P1 -170.83(6) . . . . ?
C5 P1 C6 N2 -78.49(6) . . . . ?
C5 P1 C18 C19 -57.31(9) . . . . ?
C5 P1 C18 C20 65.40(8) . . . . ?
C5 P1 C18 C21 -178.33(7) . . . . ?
C5 N1 C4 C3 156.84(8) . . . . ?
C5 N1 C4 C13 -23.65(12) . . . . ?
C6 P1 C5 N1 71.72(7) . . . . ?
C6 P1 C18 C19 43.72(9) . . . . ?
C6 P1 C18 C20 166.44(7) . . . . ?
C6 P1 C18 C21 -77.29(8) . . . . ?
C6 N2 C7 C8 -9.04(13) . . . . ?
C6 N2 C7 C14 171.23(8) . . . . ?
C7 N2 C6 P1 178.72(6) . . . . ?
C7 C8 C9 C10 -178.09(10) . . . . ?
C7 C8 C9 C17 0.43(15) . . . . ?
C7 C14 C15 C16 179.22(9) . . . . ?
C7 C14 C15 C17 -0.36(14) . . . . ?
C8 C7 C14 C15 1.05(14) . . . . ?
C8 C9 C17 C15 0.28(16) . . . . ?
C10 C9 C17 C15 178.78(10) . . . . ?
C11 C12 C13 C4 -179.34(9) . . . . ?
C11 C12 C22 C2 -179.61(10) . . . . ?
C13 C12 C22 C2 0.63(15) . . . . ?
C14 C7 C8 C9 -1.09(14) . . . . ?
C14 C15 C17 C9 -0.31(15) . . . . ?
C16 C15 C17 C9 -179.89(10) . . . . ?
C18 P1 C5 N1 175.47(6) . . . . ?
C18 P1 C6 N2 177.31(6) . . . . ?
C22 C2 C3 C4 -0.16(14) . . . . ?
C22 C12 C13 C4 0.43(14) . . . . ?
